data_7040996
loop_
_publ_author_name
'Abucayon, E. G.'
'Khade, R. L.'
'Powell, D. R.'
'Shaw, M. J.'
'Zhang, Y.'
'Richter-Addo, G B'

_publ_section_title
;
 Over or under: hydride attack at the metal versus the coordinated
 nitrosyl ligand in ferric nitrosyl porphyrins.
;
_journal_issue 45
_journal_name_full 'Dalton transactions (Cambridge, England : 2003)'
_journal_page_first 18259
_journal_page_last 18266
_journal_paper_doi 10.1039/c6dt03860c
_journal_volume 45
_journal_year 2016
_chemical_formula_moiety 'C36 H44 Fe N5 O, C F3 O3 S, 2(C H2 Cl2)'
_chemical_formula_sum 'C39 H48 Cl4 F3 Fe N5 O4 S'
_chemical_formula_weight 937.53
_chemical_name_common '[(OEP)Fe(NO)]OTf'
_space_group_crystal_system triclinic
_space_group_IT_number 2
_space_group_name_Hall '-P 1'
_space_group_name_H-M_alt 'P -1'
_symmetry_space_group_name_Hall '-P 1'
_symmetry_space_group_name_H-M 'P -1'
_atom_sites_solution_hydrogens mixed
_audit_creation_method SHELXL-2014/7
_audit_update_record
;
2016-06-11 deposited with the CCDC.
2016-10-21 downloaded from the CCDC.
;
_cell_angle_alpha 100.515(3)
_cell_angle_beta 112.954(3)
_cell_angle_gamma 109.155(3)
_cell_formula_units_Z 2
_cell_length_a 12.424(2)
_cell_length_b 13.832(3)
_cell_length_c 15.083(3)
_cell_measurement_reflns_used 9982
_cell_measurement_temperature 100(2)
_cell_measurement_theta_max 27.58
_cell_measurement_theta_min 2.26
_cell_volume 2106.1(7)
_computing_cell_refinement 'SAINT (Bruker, 2007)'
_computing_data_collection 'APEX2 (Bruker, 2007)'
_computing_data_reduction 'SAINT (Bruker, 2007)'
_computing_molecular_graphics 'XP (Bruker, 2002)'
_computing_publication_material 'SHELXL-2014/7 (Sheldrick, 2015b)'
_computing_structure_refinement 'SHELXL-2014/7 (Sheldrick, 2014)'
_computing_structure_solution 'SHELXT (Sheldrick, 2015a)'
_diffrn_ambient_temperature 100(2)
_diffrn_measured_fraction_theta_full 0.979
_diffrn_measured_fraction_theta_max 0.954
_diffrn_measurement_device_type 'Bruker APEX CCD'
_diffrn_measurement_method '\f and \w scans'
_diffrn_radiation_type MoK\a
_diffrn_radiation_wavelength 0.71073
_diffrn_reflns_av_R_equivalents 0.0571
_diffrn_reflns_av_unetI/netI 0.0702
_diffrn_reflns_Laue_measured_fraction_full 0.979
_diffrn_reflns_Laue_measured_fraction_max 0.954
_diffrn_reflns_limit_h_max 13
_diffrn_reflns_limit_h_min -15
_diffrn_reflns_limit_k_max 17
_diffrn_reflns_limit_k_min -18
_diffrn_reflns_limit_l_max 19
_diffrn_reflns_limit_l_min 0
_diffrn_reflns_number 91295
_diffrn_reflns_point_group_measured_fraction_full 0.979
_diffrn_reflns_point_group_measured_fraction_max 0.954
_diffrn_reflns_theta_full 25.242
_diffrn_reflns_theta_max 27.753
_diffrn_reflns_theta_min 1.570
_exptl_absorpt_coefficient_mu 0.721
_exptl_absorpt_correction_T_max 0.881
_exptl_absorpt_correction_T_min 0.714
_exptl_absorpt_correction_type multi-scan
_exptl_absorpt_process_details 'SADABS (Bruker, 2002)'
_exptl_crystal_colour red
_exptl_crystal_density_diffrn 1.478
_exptl_crystal_description block
_exptl_crystal_F_000 972
_exptl_crystal_recrystallization_method 'Re-crystallisation from solvent'
_exptl_crystal_size_max 0.500
_exptl_crystal_size_mid 0.240
_exptl_crystal_size_min 0.180
_refine_diff_density_max 0.587
_refine_diff_density_min -0.425
_refine_diff_density_rms 0.072
_refine_ls_extinction_method none
_refine_ls_goodness_of_fit_ref 1.000
_refine_ls_hydrogen_treatment constr
_refine_ls_matrix_type full
_refine_ls_number_parameters 514
_refine_ls_number_reflns 9460
_refine_ls_number_restraints 0
_refine_ls_restrained_S_all 1.000
_refine_ls_R_factor_all 0.0540
_refine_ls_R_factor_gt 0.0358
_refine_ls_shift/su_max 0.001
_refine_ls_shift/su_mean 0.000
_refine_ls_structure_factor_coef Fsqd
_refine_ls_weighting_details 'w=1/[\s^2^(Fo^2^)+(0.0360P)^2^] where P=(Fo^2^+2Fc^2^)/3'
_refine_ls_weighting_scheme calc
_refine_ls_wR_factor_gt 0.0865
_refine_ls_wR_factor_ref 0.0902
_reflns_Friedel_coverage 0.000
_reflns_number_gt 7049
_reflns_number_total 9460
_reflns_threshold_expression 'I > 2\s(I)'
_cod_data_source_file c6dt03860c2.cif
_cod_data_source_block 15123
_cod_depositor_comments 'Adding full bibliography for 7040995--7040996.cif.'
_cod_database_code 7040996
_shelx_space_group_comment
; 
The symmetry employed for this shelxl refinement is uniquely defined 
by the following loop, which should always be used as a source of 
symmetry information in preference to the above space-group names. 
They are only intended as comments. 
;
_shelx_estimated_absorpt_t_min 0.714
_shelx_estimated_absorpt_t_max 0.881

loop_
_space_group_symop_operation_xyz
'x, y, z'
'-x, -y, -z'

loop_
_atom_site_label
_atom_site_type_symbol
_atom_site_fract_x
_atom_site_fract_y
_atom_site_fract_z
_atom_site_U_iso_or_equiv
_atom_site_adp_type
_atom_site_occupancy
_atom_site_site_symmetry_order
_atom_site_calc_flag
_atom_site_refinement_flags_posn
_atom_site_refinement_flags_adp
Fe1 Fe 0.58588(2) 0.40175(2) 0.46143(2) 0.00924(7) Uani 1 1 d . .
O1 O 0.63330(14) 0.25234(12) 0.35005(11) 0.0239(3) Uani 1 1 d . .
N1 N 0.74113(14) 0.44586(12) 0.59685(11) 0.0105(3) Uani 1 1 d . .
N2 N 0.47865(14) 0.29977(12) 0.50411(11) 0.0101(3) Uani 1 1 d . .
N3 N 0.42120(14) 0.39304(12) 0.35433(11) 0.0104(3) Uani 1 1 d . .
N4 N 0.68451(14) 0.53743(12) 0.44572(11) 0.0106(3) Uani 1 1 d . .
N5 N 0.61076(14) 0.31379(12) 0.39294(11) 0.0122(3) Uani 1 1 d . .
C1 C 0.86761(17) 0.52320(14) 0.63338(13) 0.0114(4) Uani 1 1 d . .
C2 C 0.95757(18) 0.51883(15) 0.72660(14) 0.0126(4) Uani 1 1 d . .
C3 C 0.88600(18) 0.43801(15) 0.74773(13) 0.0121(4) Uani 1 1 d . .
C4 C 0.75338(18) 0.39206(15) 0.66675(13) 0.0113(4) Uani 1 1 d . .
C5 C 0.65109(18) 0.30617(15) 0.65937(14) 0.0123(4) Uani 1 1 d . .
H5 H 0.6700 0.2753 0.7116 0.015 Uiso 1 1 calc R U
C6 C 0.52333(18) 0.26095(15) 0.58266(14) 0.0119(4) Uani 1 1 d . .
C7 C 0.41897(18) 0.17019(15) 0.57677(14) 0.0126(4) Uani 1 1 d . .
C8 C 0.30806(18) 0.15245(14) 0.49304(13) 0.0119(4) Uani 1 1 d . .
C9 C 0.34585(18) 0.23231(14) 0.44831(13) 0.0112(4) Uani 1 1 d . .
C10 C 0.26101(17) 0.24061(14) 0.36195(13) 0.0106(4) Uani 1 1 d . .
H10 H 0.1714 0.1914 0.3313 0.013 Uiso 1 1 calc R U
C11 C 0.29461(17) 0.31419(14) 0.31605(13) 0.0109(4) Uani 1 1 d . .
C12 C 0.20575(18) 0.31957(15) 0.22342(13) 0.0113(4) Uani 1 1 d . .
C13 C 0.27737(18) 0.40093(15) 0.20331(13) 0.0115(4) Uani 1 1 d . .
C14 C 0.41023(18) 0.44555(15) 0.28359(13) 0.0112(4) Uani 1 1 d . .
C15 C 0.51176(18) 0.53028(14) 0.29023(13) 0.0120(4) Uani 1 1 d . .
H15 H 0.4923 0.5621 0.2387 0.014 Uiso 1 1 calc R U
C16 C 0.63997(18) 0.57361(14) 0.36522(13) 0.0108(4) Uani 1 1 d . .
C17 C 0.74420(18) 0.66336(14) 0.37010(14) 0.0120(4) Uani 1 1 d . .
C18 C 0.85516(18) 0.68225(14) 0.45355(14) 0.0118(4) Uani 1 1 d . .
C19 C 0.81739(17) 0.60342(14) 0.49977(13) 0.0103(4) Uani 1 1 d . .
C20 C 0.90207(18) 0.59708(15) 0.58789(13) 0.0116(4) Uani 1 1 d . .
H20 H 0.9913 0.6477 0.6199 0.014 Uiso 1 1 calc R U
C21 C 1.10127(18) 0.59247(16) 0.78525(14) 0.0163(4) Uani 1 1 d . .
H21A H 1.1374 0.5864 0.8541 0.020 Uiso 1 1 calc R U
H21B H 1.1150 0.6692 0.7957 0.020 Uiso 1 1 calc R U
C22 C 1.17668(19) 0.56709(17) 0.73240(16) 0.0231(5) Uani 1 1 d . .
H22A H 1.1634 0.4911 0.7212 0.035 Uiso 1 1 d R U
H22B H 1.2697 0.6166 0.7761 0.035 Uiso 1 1 d R U
H22C H 1.1454 0.5773 0.6659 0.035 Uiso 1 1 d R U
C23 C 0.93008(18) 0.40023(15) 0.83723(14) 0.0148(4) Uani 1 1 d . .
H23A H 0.8699 0.3936 0.8661 0.018 Uiso 1 1 calc R U
H23B H 1.0176 0.4568 0.8917 0.018 Uiso 1 1 calc R U
C24 C 0.9359(2) 0.29058(16) 0.80954(15) 0.0209(5) Uani 1 1 d . .
H24A H 0.8491 0.2335 0.7571 0.031 Uiso 1 1 d R U
H24B H 0.9654 0.2713 0.8713 0.031 Uiso 1 1 d R U
H24C H 0.9970 0.2967 0.7825 0.031 Uiso 1 1 d R U
C25 C 0.43381(19) 0.10730(15) 0.64782(14) 0.0158(4) Uani 1 1 d . .
H25A H 0.3492 0.0706 0.6456 0.019 Uiso 1 1 calc R U
H25B H 0.4976 0.1592 0.7191 0.019 Uiso 1 1 calc R U
C26 C 0.4789(2) 0.02134(18) 0.62121(17) 0.0280(5) Uani 1 1 d . .
H26A H 0.4166 -0.0302 0.5505 0.042 Uiso 1 1 d R U
H26B H 0.4841 -0.0185 0.6690 0.042 Uiso 1 1 d R U
H26C H 0.5649 0.0575 0.6270 0.042 Uiso 1 1 d R U
C27 C 0.17257(18) 0.06594(15) 0.45058(14) 0.0151(4) Uani 1 1 d . .
H27A H 0.1102 0.0963 0.4223 0.018 Uiso 1 1 calc R U
H27B H 0.1626 0.0447 0.5071 0.018 Uiso 1 1 calc R U
C28 C 0.1395(2) -0.03570(16) 0.36602(15) 0.0213(5) Uani 1 1 d . .
H28A H 0.1477 -0.0153 0.3093 0.032 Uiso 1 1 d R U
H28B H 0.0499 -0.0898 0.3405 0.032 Uiso 1 1 d R U
H28C H 0.1995 -0.0672 0.3940 0.032 Uiso 1 1 d R U
C29 C 0.06233(18) 0.24594(15) 0.16061(14) 0.0152(4) Uani 1 1 d . .
H29A H 0.0175 0.2877 0.1286 0.018 Uiso 1 1 calc R U
H29B H 0.0291 0.2230 0.2069 0.018 Uiso 1 1 calc R U
C30 C 0.0285(2) 0.14364(16) 0.07578(15) 0.0247(5) Uani 1 1 d . .
H30A H 0.0632 0.1656 0.0306 0.037 Uiso 1 1 d R U
H30B H -0.0663 0.1009 0.0353 0.037 Uiso 1 1 d R U
H30C H 0.0671 0.0989 0.1072 0.037 Uiso 1 1 d R U
C31 C 0.23371(18) 0.43827(15) 0.11376(13) 0.0143(4) Uani 1 1 d . .
H31A H 0.2760 0.5194 0.1393 0.017 Uiso 1 1 calc R U
H31B H 0.1384 0.4134 0.0822 0.017 Uiso 1 1 calc R U
C32 C 0.2658(2) 0.39502(16) 0.03143(14) 0.0186(4) Uani 1 1 d . .
H32A H 0.3603 0.4218 0.0614 0.028 Uiso 1 1 d R U
H32B H 0.2337 0.4207 -0.0255 0.028 Uiso 1 1 d R U
H32C H 0.2238 0.3147 0.0055 0.028 Uiso 1 1 d R U
C33 C 0.72682(19) 0.71987(15) 0.29318(14) 0.0157(4) Uani 1 1 d . .
H33A H 0.8012 0.7935 0.3247 0.019 Uiso 1 1 calc R U
H33B H 0.6465 0.7297 0.2757 0.019 Uiso 1 1 calc R U
C34 C 0.7177(2) 0.65654(17) 0.19488(15) 0.0234(5) Uani 1 1 d . .
H34A H 0.7999 0.6520 0.2109 0.035 Uiso 1 1 d R U
H34B H 0.7010 0.6943 0.1456 0.035 Uiso 1 1 d R U
H34C H 0.6465 0.5825 0.1648 0.035 Uiso 1 1 d R U
C35 C 0.99122(18) 0.76630(15) 0.49288(15) 0.0156(4) Uani 1 1 d . .
H35A H 1.0325 0.8011 0.5686 0.019 Uiso 1 1 calc R U
H35B H 0.9876 0.8240 0.4630 0.019 Uiso 1 1 calc R U
C36 C 1.07658(19) 0.72068(17) 0.46785(16) 0.0225(5) Uani 1 1 d . .
H36A H 1.0796 0.6625 0.4960 0.034 Uiso 1 1 d R U
H36B H 1.1649 0.7795 0.4986 0.034 Uiso 1 1 d R U
H36C H 1.0400 0.6907 0.3929 0.034 Uiso 1 1 d R U
S1A S 0.72750(5) 0.07815(4) 0.19097(4) 0.01631(11) Uani 1 1 d . .
F1A F 0.91189(15) 0.02083(14) 0.20083(14) 0.0612(5) Uani 1 1 d . .
F2A F 0.84426(12) -0.01591(10) 0.30550(9) 0.0314(3) Uani 1 1 d . .
F3A F 0.72626(15) -0.11378(11) 0.14582(10) 0.0465(4) Uani 1 1 d . .
O1A O 0.61909(15) 0.02809(13) 0.20580(13) 0.0372(4) Uani 1 1 d . .
O2A O 0.69688(19) 0.07320(14) 0.08864(11) 0.0428(5) Uani 1 1 d . .
O3A O 0.82522(16) 0.18117(12) 0.26876(12) 0.0413(5) Uani 1 1 d . .
C1A C 0.8060(2) -0.01193(17) 0.21128(16) 0.0225(5) Uani 1 1 d . .
Cl1B Cl 0.42571(7) 0.22109(5) 0.11723(5) 0.04658(18) Uani 1 1 d . .
C2B C 0.3751(2) 0.08729(18) 0.12039(17) 0.0305(5) Uani 1 1 d . .
H2B1 H 0.3086 0.0342 0.0501 0.037 Uiso 1 1 calc R U
H2B2 H 0.4504 0.0698 0.1431 0.037 Uiso 1 1 calc R U
Cl3B Cl 0.30962(6) 0.07392(5) 0.20423(4) 0.03726(15) Uani 1 1 d . .
Cl4B Cl 0.41038(6) 0.66939(5) 0.04347(5) 0.03578(15) Uani 1 1 d . .
C5B C 0.3832(2) 0.78647(17) 0.03856(17) 0.0258(5) Uani 1 1 d . .
H5B1 H 0.4658 0.8534 0.0851 0.031 Uiso 1 1 calc R U
H5B2 H 0.3534 0.7872 -0.0324 0.031 Uiso 1 1 calc R U
Cl6B Cl 0.26512(6) 0.78692(5) 0.07579(4) 0.03419(15) Uani 1 1 d . .

loop_
_atom_site_aniso_label
_atom_site_aniso_U_11
_atom_site_aniso_U_22
_atom_site_aniso_U_33
_atom_site_aniso_U_23
_atom_site_aniso_U_13
_atom_site_aniso_U_12
Fe1 0.01076(14) 0.00800(14) 0.00930(14) 0.00390(11) 0.00450(11) 0.00449(11)
O1 0.0263(8) 0.0243(8) 0.0229(8) 0.0024(6) 0.0116(7) 0.0167(7)
N1 0.0107(8) 0.0093(8) 0.0101(8) 0.0038(6) 0.0039(6) 0.0041(7)
N2 0.0114(8) 0.0097(8) 0.0093(7) 0.0045(6) 0.0047(6) 0.0047(7)
N3 0.0136(8) 0.0093(8) 0.0107(8) 0.0047(6) 0.0066(7) 0.0062(7)
N4 0.0127(8) 0.0094(8) 0.0103(8) 0.0042(6) 0.0054(6) 0.0054(7)
N5 0.0123(8) 0.0111(8) 0.0112(8) 0.0041(7) 0.0046(7) 0.0043(7)
C1 0.0122(9) 0.0091(9) 0.0123(9) 0.0022(7) 0.0057(8) 0.0054(8)
C2 0.0148(10) 0.0102(10) 0.0114(9) 0.0022(7) 0.0051(8) 0.0066(8)
C3 0.0149(10) 0.0105(10) 0.0109(9) 0.0031(7) 0.0052(8) 0.0073(8)
C4 0.0149(10) 0.0106(10) 0.0107(9) 0.0051(7) 0.0062(8) 0.0076(8)
C5 0.0172(10) 0.0127(10) 0.0114(9) 0.0071(8) 0.0079(8) 0.0087(8)
C6 0.0169(10) 0.0114(10) 0.0126(9) 0.0066(8) 0.0095(8) 0.0078(8)
C7 0.0160(10) 0.0113(10) 0.0138(9) 0.0056(8) 0.0090(8) 0.0067(8)
C8 0.0159(10) 0.0091(10) 0.0131(9) 0.0042(8) 0.0086(8) 0.0061(8)
C9 0.0144(10) 0.0085(9) 0.0114(9) 0.0027(7) 0.0071(8) 0.0053(8)
C10 0.0078(9) 0.0078(9) 0.0122(9) 0.0012(7) 0.0035(7) 0.0017(8)
C11 0.0121(9) 0.0092(9) 0.0103(9) 0.0014(7) 0.0050(8) 0.0053(8)
C12 0.0133(9) 0.0116(10) 0.0102(9) 0.0029(7) 0.0057(8) 0.0074(8)
C13 0.0144(10) 0.0118(10) 0.0094(9) 0.0033(7) 0.0055(8) 0.0074(8)
C14 0.0158(10) 0.0110(10) 0.0095(9) 0.0043(7) 0.0066(8) 0.0078(8)
C15 0.0179(10) 0.0119(10) 0.0105(9) 0.0064(8) 0.0077(8) 0.0090(8)
C16 0.0147(10) 0.0097(9) 0.0118(9) 0.0051(7) 0.0079(8) 0.0071(8)
C17 0.0166(10) 0.0094(9) 0.0131(9) 0.0051(8) 0.0089(8) 0.0065(8)
C18 0.0167(10) 0.0078(9) 0.0142(9) 0.0042(7) 0.0099(8) 0.0060(8)
C19 0.0118(9) 0.0069(9) 0.0130(9) 0.0023(7) 0.0073(8) 0.0042(8)
C20 0.0107(9) 0.0090(9) 0.0123(9) 0.0017(7) 0.0046(8) 0.0038(8)
C21 0.0148(10) 0.0135(10) 0.0151(10) 0.0060(8) 0.0027(8) 0.0051(8)
C22 0.0157(11) 0.0207(12) 0.0298(12) 0.0071(9) 0.0089(9) 0.0083(9)
C23 0.0146(10) 0.0152(10) 0.0118(9) 0.0056(8) 0.0034(8) 0.0068(8)
C24 0.0208(11) 0.0216(11) 0.0226(11) 0.0115(9) 0.0082(9) 0.0131(9)
C25 0.0159(10) 0.0159(11) 0.0162(10) 0.0099(8) 0.0076(8) 0.0058(9)
C26 0.0405(14) 0.0308(13) 0.0342(13) 0.0245(11) 0.0233(11) 0.0261(12)
C27 0.0158(10) 0.0139(10) 0.0173(10) 0.0096(8) 0.0085(8) 0.0056(8)
C28 0.0188(11) 0.0119(10) 0.0270(11) 0.0049(9) 0.0096(9) 0.0027(9)
C29 0.0141(10) 0.0148(10) 0.0153(10) 0.0070(8) 0.0053(8) 0.0062(8)
C30 0.0189(11) 0.0190(11) 0.0220(11) 0.0005(9) 0.0044(9) 0.0030(9)
C31 0.0147(10) 0.0157(10) 0.0123(9) 0.0067(8) 0.0046(8) 0.0078(8)
C32 0.0221(11) 0.0213(11) 0.0137(10) 0.0086(8) 0.0083(9) 0.0103(9)
C33 0.0175(10) 0.0144(10) 0.0169(10) 0.0089(8) 0.0084(8) 0.0071(9)
C34 0.0351(13) 0.0306(13) 0.0229(11) 0.0186(10) 0.0208(10) 0.0219(11)
C35 0.0159(10) 0.0114(10) 0.0182(10) 0.0066(8) 0.0085(8) 0.0035(8)
C36 0.0190(11) 0.0225(12) 0.0267(12) 0.0101(9) 0.0130(9) 0.0071(10)
S1A 0.0183(3) 0.0122(3) 0.0148(2) 0.0065(2) 0.0056(2) 0.0049(2)
F1A 0.0630(11) 0.0818(12) 0.1170(14) 0.0813(11) 0.0737(11) 0.0577(10)
F2A 0.0319(7) 0.0276(7) 0.0302(7) 0.0193(6) 0.0069(6) 0.0133(6)
F3A 0.0641(10) 0.0239(8) 0.0364(8) 0.0030(6) 0.0074(8) 0.0274(7)
O1A 0.0343(10) 0.0349(10) 0.0681(12) 0.0349(9) 0.0358(9) 0.0216(8)
O2A 0.0802(13) 0.0496(11) 0.0212(8) 0.0220(8) 0.0251(9) 0.0481(10)
O3A 0.0370(10) 0.0126(8) 0.0373(10) 0.0059(7) -0.0066(8) 0.0014(7)
C1A 0.0232(12) 0.0222(12) 0.0271(12) 0.0155(10) 0.0134(10) 0.0103(10)
Cl1B 0.0599(4) 0.0359(4) 0.0348(4) 0.0156(3) 0.0108(3) 0.0243(3)
C2B 0.0336(13) 0.0277(13) 0.0298(13) 0.0044(10) 0.0149(11) 0.0168(11)
Cl3B 0.0376(3) 0.0519(4) 0.0312(3) 0.0116(3) 0.0179(3) 0.0298(3)
Cl4B 0.0365(3) 0.0268(3) 0.0423(3) 0.0205(3) 0.0120(3) 0.0162(3)
C5B 0.0243(12) 0.0198(12) 0.0318(12) 0.0149(10) 0.0114(10) 0.0077(10)
Cl6B 0.0315(3) 0.0428(4) 0.0332(3) 0.0200(3) 0.0174(3) 0.0164(3)

loop_
_atom_type_symbol
_atom_type_description
_atom_type_scat_dispersion_real
_atom_type_scat_dispersion_imag
_atom_type_scat_source
C C 0.0033 0.0016 'International Tables Vol C Tables 4.2.6.8 and 6.1.1.4'
H H 0.0000 0.0000 'International Tables Vol C Tables 4.2.6.8 and 6.1.1.4'
N N 0.0061 0.0033 'International Tables Vol C Tables 4.2.6.8 and 6.1.1.4'
O O 0.0106 0.0060 'International Tables Vol C Tables 4.2.6.8 and 6.1.1.4'
F F 0.0171 0.0103 'International Tables Vol C Tables 4.2.6.8 and 6.1.1.4'
S S 0.1246 0.1234 'International Tables Vol C Tables 4.2.6.8 and 6.1.1.4'
Cl Cl 0.1484 0.1585 'International Tables Vol C Tables 4.2.6.8 and 6.1.1.4'
Fe Fe 0.3463 0.8444 'International Tables Vol C Tables 4.2.6.8 and 6.1.1.4'

loop_
_geom_angle_atom_site_label_1
_geom_angle_atom_site_label_2
_geom_angle_atom_site_label_3
_geom_angle
N5 Fe1 N2 98.61(7)
N5 Fe1 N4 99.50(7)
N2 Fe1 N4 161.89(6)
N5 Fe1 N1 97.91(7)
N2 Fe1 N1 88.92(6)
N4 Fe1 N1 88.25(6)
N5 Fe1 N3 101.14(7)
N2 Fe1 N3 88.14(6)
N4 Fe1 N3 88.72(6)
N1 Fe1 N3 160.95(6)
C1 N1 C4 103.69(14)
C1 N1 Fe1 127.77(12)
C4 N1 Fe1 127.44(12)
C6 N2 C9 104.15(14)
C6 N2 Fe1 126.81(12)
C9 N2 Fe1 127.36(12)
C14 N3 C11 103.72(14)
C14 N3 Fe1 126.57(12)
C11 N3 Fe1 127.75(12)
C16 N4 C19 104.13(14)
C16 N4 Fe1 126.99(12)
C19 N4 Fe1 127.68(12)
O1 N5 Fe1 176.15(15)
C20 C1 N1 124.08(17)
C20 C1 C2 124.33(17)
N1 C1 C2 111.56(15)
C3 C2 C1 106.43(16)
C3 C2 C21 129.16(17)
C1 C2 C21 124.41(17)
C2 C3 C4 106.83(16)
C2 C3 C23 128.89(17)
C4 C3 C23 124.27(16)
C5 C4 N1 123.96(17)
C5 C4 C3 124.59(17)
N1 C4 C3 111.45(15)
C4 C5 C6 125.61(17)
C4 C5 H5 117.2
C6 C5 H5 117.2
C5 C6 N2 124.33(16)
C5 C6 C7 124.08(17)
N2 C6 C7 111.55(16)
C8 C7 C6 106.44(16)
C8 C7 C25 128.13(17)
C6 C7 C25 125.39(17)
C7 C8 C9 106.69(16)
C7 C8 C27 128.44(17)
C9 C8 C27 124.84(16)
C10 C9 N2 124.57(16)
C10 C9 C8 124.26(17)
N2 C9 C8 111.17(16)
C9 C10 C11 125.57(17)
C9 C10 H10 117.2
C11 C10 H10 117.2
C10 C11 N3 123.41(16)
C10 C11 C12 125.17(17)
N3 C11 C12 111.42(15)
C13 C12 C11 106.64(16)
C13 C12 C29 127.43(17)
C11 C12 C29 125.91(16)
C12 C13 C14 106.93(16)
C12 C13 C31 128.68(17)
C14 C13 C31 124.34(16)
C15 C14 N3 124.45(17)
C15 C14 C13 124.26(17)
N3 C14 C13 111.28(15)
C14 C15 C16 125.54(17)
C14 C15 H15 117.2
C16 C15 H15 117.2
C15 C16 N4 124.56(16)
C15 C16 C17 123.99(17)
N4 C16 C17 111.45(16)
C18 C17 C16 106.88(16)
C18 C17 C33 129.06(17)
C16 C17 C33 124.05(17)
C17 C18 C19 106.32(16)
C17 C18 C35 128.56(17)
C19 C18 C35 125.11(17)
C20 C19 N4 124.36(16)
C20 C19 C18 124.39(17)
N4 C19 C18 111.21(16)
C19 C20 C1 125.15(17)
C19 C20 H20 117.4
C1 C20 H20 117.4
C2 C21 C22 114.18(16)
C2 C21 H21A 108.7
C22 C21 H21A 108.7
C2 C21 H21B 108.7
C22 C21 H21B 108.7
H21A C21 H21B 107.6
C21 C22 H22A 109.5
C21 C22 H22B 109.5
H22A C22 H22B 109.5
C21 C22 H22C 109.5
H22A C22 H22C 109.5
H22B C22 H22C 109.5
C3 C23 C24 114.04(15)
C3 C23 H23A 108.7
C24 C23 H23A 108.7
C3 C23 H23B 108.7
C24 C23 H23B 108.7
H23A C23 H23B 107.6
C23 C24 H24A 109.5
C23 C24 H24B 109.5
H24A C24 H24B 109.5
C23 C24 H24C 109.5
H24A C24 H24C 109.5
H24B C24 H24C 109.5
C7 C25 C26 113.35(16)
C7 C25 H25A 108.9
C26 C25 H25A 108.9
C7 C25 H25B 108.9
C26 C25 H25B 108.9
H25A C25 H25B 107.7
C25 C26 H26A 109.5
C25 C26 H26B 109.5
H26A C26 H26B 109.5
C25 C26 H26C 109.5
H26A C26 H26C 109.5
H26B C26 H26C 109.5
C8 C27 C28 112.44(16)
C8 C27 H27A 109.1
C28 C27 H27A 109.1
C8 C27 H27B 109.1
C28 C27 H27B 109.1
H27A C27 H27B 107.8
C27 C28 H28A 109.5
C27 C28 H28B 109.5
H28A C28 H28B 109.5
C27 C28 H28C 109.5
H28A C28 H28C 109.5
H28B C28 H28C 109.5
C12 C29 C30 113.26(16)
C12 C29 H29A 108.9
C30 C29 H29A 108.9
C12 C29 H29B 108.9
C30 C29 H29B 108.9
H29A C29 H29B 107.7
C29 C30 H30A 109.5
C29 C30 H30B 109.5
H30A C30 H30B 109.5
C29 C30 H30C 109.5
H30A C30 H30C 109.5
H30B C30 H30C 109.5
C13 C31 C32 113.00(16)
C13 C31 H31A 109.0
C32 C31 H31A 109.0
C13 C31 H31B 109.0
C32 C31 H31B 109.0
H31A C31 H31B 107.8
C31 C32 H32A 109.5
C31 C32 H32B 109.5
H32A C32 H32B 109.5
C31 C32 H32C 109.5
H32A C32 H32C 109.5
H32B C32 H32C 109.5
C17 C33 C34 112.62(16)
C17 C33 H33A 109.1
C34 C33 H33A 109.1
C17 C33 H33B 109.1
C34 C33 H33B 109.1
H33A C33 H33B 107.8
C33 C34 H34A 109.5
C33 C34 H34B 109.5
H34A C34 H34B 109.5
C33 C34 H34C 109.5
H34A C34 H34C 109.5
H34B C34 H34C 109.5
C18 C35 C36 114.11(15)
C18 C35 H35A 108.7
C36 C35 H35A 108.7
C18 C35 H35B 108.7
C36 C35 H35B 108.7
H35A C35 H35B 107.6
C35 C36 H36A 109.5
C35 C36 H36B 109.5
H36A C36 H36B 109.5
C35 C36 H36C 109.5
H36A C36 H36C 109.5
H36B C36 H36C 109.5
O2A S1A O1A 115.57(11)
O2A S1A O3A 114.69(11)
O1A S1A O3A 114.94(11)
O2A S1A C1A 103.60(10)
O1A S1A C1A 102.19(9)
O3A S1A C1A 103.33(10)
F3A C1A F1A 108.02(19)
F3A C1A F2A 106.74(16)
F1A C1A F2A 106.09(18)
F3A C1A S1A 111.49(15)
F1A C1A S1A 112.06(14)
F2A C1A S1A 112.12(15)
Cl3B C2B Cl1B 111.51(12)
Cl3B C2B H2B1 109.3
Cl1B C2B H2B1 109.3
Cl3B C2B H2B2 109.3
Cl1B C2B H2B2 109.3
H2B1 C2B H2B2 108.0
Cl6B C5B Cl4B 110.83(11)
Cl6B C5B H5B1 109.5
Cl4B C5B H5B1 109.5
Cl6B C5B H5B2 109.5
Cl4B C5B H5B2 109.5
H5B1 C5B H5B2 108.1

loop_
_geom_bond_atom_site_label_1
_geom_bond_atom_site_label_2
_geom_bond_distance
Fe1 N5 1.6371(15)
Fe1 N2 1.9864(15)
Fe1 N4 1.9899(15)
Fe1 N1 1.9910(15)
Fe1 N3 1.9998(15)
O1 N5 1.1473(19)
N1 C1 1.387(2)
N1 C4 1.387(2)
N2 C6 1.384(2)
N2 C9 1.386(2)
N3 C14 1.385(2)
N3 C11 1.390(2)
N4 C16 1.382(2)
N4 C19 1.383(2)
C1 C20 1.377(3)
C1 C2 1.442(3)
C2 C3 1.357(3)
C2 C21 1.501(3)
C3 C4 1.439(3)
C3 C23 1.505(2)
C4 C5 1.375(3)
C5 C6 1.379(3)
C5 H5 0.9500
C6 C7 1.437(3)
C7 C8 1.364(3)
C7 C25 1.493(3)
C8 C9 1.440(2)
C8 C27 1.494(2)
C9 C10 1.373(2)
C10 C11 1.376(2)
C10 H10 0.9500
C11 C12 1.437(2)
C12 C13 1.352(3)
C12 C29 1.500(2)
C13 C14 1.439(2)
C13 C31 1.501(2)
C14 C15 1.365(3)
C15 C16 1.377(2)
C15 H15 0.9500
C16 C17 1.435(3)
C17 C18 1.358(3)
C17 C33 1.500(2)
C18 C19 1.446(2)
C18 C35 1.496(3)
C19 C20 1.376(2)
C20 H20 0.9500
C21 C22 1.527(3)
C21 H21A 0.9900
C21 H21B 0.9900
C22 H22A 0.9800
C22 H22B 0.9800
C22 H22C 0.9800
C23 C24 1.531(3)
C23 H23A 0.9900
C23 H23B 0.9900
C24 H24A 0.9800
C24 H24B 0.9800
C24 H24C 0.9800
C25 C26 1.525(3)
C25 H25A 0.9900
C25 H25B 0.9900
C26 H26A 0.9800
C26 H26B 0.9800
C26 H26C 0.9800
C27 C28 1.526(3)
C27 H27A 0.9900
C27 H27B 0.9900
C28 H28A 0.9800
C28 H28B 0.9800
C28 H28C 0.9800
C29 C30 1.532(3)
C29 H29A 0.9900
C29 H29B 0.9900
C30 H30A 0.9800
C30 H30B 0.9800
C30 H30C 0.9800
C31 C32 1.526(2)
C31 H31A 0.9900
C31 H31B 0.9900
C32 H32A 0.9800
C32 H32B 0.9800
C32 H32C 0.9800
C33 C34 1.520(3)
C33 H33A 0.9900
C33 H33B 0.9900
C34 H34A 0.9800
C34 H34B 0.9800
C34 H34C 0.9800
C35 C36 1.526(3)
C35 H35A 0.9900
C35 H35B 0.9900
C36 H36A 0.9800
C36 H36B 0.9800
C36 H36C 0.9800
S1A O2A 1.4206(15)
S1A O1A 1.4223(15)
S1A O3A 1.4229(15)
S1A C1A 1.816(2)
F1A C1A 1.326(2)
F2A C1A 1.330(2)
F3A C1A 1.325(2)
Cl1B C2B 1.765(2)
C2B Cl3B 1.756(2)
C2B H2B1 0.9900
C2B H2B2 0.9900
Cl4B C5B 1.768(2)
C5B Cl6B 1.765(2)
C5B H5B1 0.9900
C5B H5B2 0.9900

loop_
_geom_hbond_atom_site_label_D
_geom_hbond_atom_site_label_H
_geom_hbond_atom_site_label_A
_geom_hbond_distance_DH
_geom_hbond_distance_HA
_geom_hbond_distance_DA
_geom_hbond_angle_DHA
_geom_hbond_site_symmetry_A
C2B H2B1 O2A 0.99 2.30 3.100(3) 137.5 2_655
C2B H2B2 O1A 0.99 2.25 3.239(3) 175.3 .
C5B H5B1 O1A 0.99 2.34 3.294(3) 162.9 1_565
C5B H5B2 O2A 0.99 2.41 3.094(3) 125.6 2_665
C20 H20 O3A 0.95 2.38 3.257(2) 154.2 2_766

loop_
_geom_torsion_atom_site_label_1
_geom_torsion_atom_site_label_2
_geom_torsion_atom_site_label_3
_geom_torsion_atom_site_label_4
_geom_torsion
C4 N1 C1 C20 -179.24(17)
Fe1 N1 C1 C20 12.1(3)
C4 N1 C1 C2 -1.09(19)
Fe1 N1 C1 C2 -169.72(12)
C20 C1 C2 C3 178.19(17)
N1 C1 C2 C3 0.1(2)
C20 C1 C2 C21 -1.5(3)
N1 C1 C2 C21 -179.60(16)
C1 C2 C3 C4 1.0(2)
C21 C2 C3 C4 -179.39(18)
C1 C2 C3 C23 -178.53(17)
C21 C2 C3 C23 1.1(3)
C1 N1 C4 C5 -178.64(16)
Fe1 N1 C4 C5 -10.0(3)
C1 N1 C4 C3 1.72(19)
Fe1 N1 C4 C3 170.40(12)
C2 C3 C4 C5 178.60(17)
C23 C3 C4 C5 -1.9(3)
C2 C3 C4 N1 -1.8(2)
C23 C3 C4 N1 177.78(16)
N1 C4 C5 C6 0.3(3)
C3 C4 C5 C6 179.89(17)
C4 C5 C6 N2 -3.3(3)
C4 C5 C6 C7 179.26(17)
C9 N2 C6 C5 -178.18(17)
Fe1 N2 C6 C5 15.8(3)
C9 N2 C6 C7 -0.50(19)
Fe1 N2 C6 C7 -166.52(12)
C5 C6 C7 C8 177.85(17)
N2 C6 C7 C8 0.2(2)
C5 C6 C7 C25 -4.0(3)
N2 C6 C7 C25 178.27(16)
C6 C7 C8 C9 0.24(19)
C25 C7 C8 C9 -177.80(17)
C6 C7 C8 C27 178.20(17)
C25 C7 C8 C27 0.2(3)
C6 N2 C9 C10 -179.65(17)
Fe1 N2 C9 C10 -13.7(3)
C6 N2 C9 C8 0.65(19)
Fe1 N2 C9 C8 166.56(12)
C7 C8 C9 C10 179.72(17)
C27 C8 C9 C10 1.7(3)
C7 C8 C9 N2 -0.6(2)
C27 C8 C9 N2 -178.63(15)
N2 C9 C10 C11 2.0(3)
C8 C9 C10 C11 -178.33(17)
C9 C10 C11 N3 -2.0(3)
C9 C10 C11 C12 177.54(17)
C14 N3 C11 C10 178.42(16)
Fe1 N3 C11 C10 13.7(2)
C14 N3 C11 C12 -1.17(19)
Fe1 N3 C11 C12 -165.87(12)
C10 C11 C12 C13 -178.83(17)
N3 C11 C12 C13 0.8(2)
C10 C11 C12 C29 -0.6(3)
N3 C11 C12 C29 179.00(16)
C11 C12 C13 C14 -0.01(19)
C29 C12 C13 C14 -178.21(17)
C11 C12 C13 C31 177.61(17)
C29 C12 C13 C31 -0.6(3)
C11 N3 C14 C15 179.85(17)
Fe1 N3 C14 C15 -15.2(2)
C11 N3 C14 C13 1.17(19)
Fe1 N3 C14 C13 166.11(12)
C12 C13 C14 C15 -179.43(17)
C31 C13 C14 C15 2.8(3)
C12 C13 C14 N3 -0.7(2)
C31 C13 C14 N3 -178.49(16)
N3 C14 C15 C16 2.5(3)
C13 C14 C15 C16 -179.02(17)
C14 C15 C16 N4 -0.4(3)
C14 C15 C16 C17 -179.59(17)
C19 N4 C16 C15 179.53(17)
Fe1 N4 C16 C15 11.3(3)
C19 N4 C16 C17 -1.19(19)
Fe1 N4 C16 C17 -169.38(12)
C15 C16 C17 C18 -179.77(17)
N4 C16 C17 C18 0.9(2)
C15 C16 C17 C33 -1.1(3)
N4 C16 C17 C33 179.63(16)
C16 C17 C18 C19 -0.27(19)
C33 C17 C18 C19 -178.87(17)
C16 C17 C18 C35 179.63(17)
C33 C17 C18 C35 1.0(3)
C16 N4 C19 C20 179.16(17)
Fe1 N4 C19 C20 -12.8(2)
C16 N4 C19 C18 1.02(19)
Fe1 N4 C19 C18 169.09(11)
C17 C18 C19 C20 -178.62(17)
C35 C18 C19 C20 1.5(3)
C17 C18 C19 N4 -0.5(2)
C35 C18 C19 N4 179.63(16)
N4 C19 C20 C1 1.5(3)
C18 C19 C20 C1 179.42(17)
N1 C1 C20 C19 -1.2(3)
C2 C1 C20 C19 -179.11(17)
C3 C2 C21 C22 108.0(2)
C1 C2 C21 C22 -72.4(2)
C2 C3 C23 C24 -105.7(2)
C4 C3 C23 C24 74.9(2)
C8 C7 C25 C26 97.2(2)
C6 C7 C25 C26 -80.5(2)
C7 C8 C27 C28 -93.4(2)
C9 C8 C27 C28 84.2(2)
C13 C12 C29 C30 87.5(2)
C11 C12 C29 C30 -90.4(2)
C12 C13 C31 C32 -100.9(2)
C14 C13 C31 C32 76.3(2)
C18 C17 C33 C34 98.6(2)
C16 C17 C33 C34 -79.8(2)
C17 C18 C35 C36 -103.1(2)
C19 C18 C35 C36 76.8(2)
O2A S1A C1A F3A -61.60(17)
O1A S1A C1A F3A 58.83(16)
O3A S1A C1A F3A 178.46(15)
O2A S1A C1A F1A 59.61(18)
O1A S1A C1A F1A -179.96(16)
O3A S1A C1A F1A -60.32(18)
O2A S1A C1A F2A 178.79(15)
O1A S1A C1A F2A -60.78(17)
O3A S1A C1A F2A 58.85(16)
